data_7061128
loop_
_publ_author_name
'Selivanova, Galina'
'Skolyapova, Alexandrina'
'Wang, Jiaying'
'Karpova, Elena'
'Shundrina, Inna'
'Bagryanskaya, Irina'
'Amosov, Evgeny'

_publ_section_title
;
 Azo dyes containing 1,3,4-thiadiazole fragment: synthesis and properties
;
_journal_issue 4
_journal_name_full 'New Journal of Chemistry'
_journal_page_first 1929
_journal_page_last 1942
_journal_paper_doi 10.1039/D1NJ05084B
_journal_volume 46
_journal_year 2022
_chemical_formula_moiety 'C17 H25 N5 S'
_chemical_formula_sum 'C17 H25 N5 S'
_chemical_formula_weight 331.48
_chemical_name_systematic
;
 N,N-Di-n-butyl-4-((5-methyl-1,3,4-thiadiazol-2-yl)diazenyl)aniline 
;
_space_group_crystal_system triclinic
_space_group_IT_number 2
_space_group_name_Hall '-P 1'
_space_group_name_H-M_alt 'P -1'
_atom_sites_solution_hydrogens geom
_audit_creation_method SHELXL-2014/7
_audit_update_record
;
2021-10-11 deposited with the CCDC.	2021-12-10 downloaded from the CCDC.
;
_cell_angle_alpha 60.822(2)
_cell_angle_beta 88.336(2)
_cell_angle_gamma 84.707(3)
_cell_formula_units_Z 4
_cell_length_a 9.7724(6)
_cell_length_b 14.4058(11)
_cell_length_c 14.7097(11)
_cell_measurement_reflns_used 6845
_cell_measurement_temperature 200(2)
_cell_measurement_theta_max 26.28
_cell_measurement_theta_min 2.53
_cell_volume 1800.0(2)
_computing_cell_refinement 'Bruker SAINT'
_computing_data_collection 'Bruker APEX2'
_computing_data_reduction 'Bruker SAINT'
_computing_molecular_graphics 'Bruker SHELXTL'
_computing_publication_material 'Bruker SHELXTL'
_computing_structure_refinement 'SHELXL-2014/7 (Sheldrick, 2014)'
_computing_structure_solution 'SHELXS-97 (Sheldrick, 2008)'
_diffrn_ambient_temperature 200(2)
_diffrn_measured_fraction_theta_full 0.999
_diffrn_measured_fraction_theta_max 0.999
_diffrn_measurement_device_type 'Bruker APEX-II CCD'
_diffrn_measurement_method '\f and \w scans'
_diffrn_radiation_type MoK\a
_diffrn_radiation_wavelength 0.71073
_diffrn_reflns_av_R_equivalents 0.0427
_diffrn_reflns_av_unetI/netI 0.0393
_diffrn_reflns_Laue_measured_fraction_full 0.999
_diffrn_reflns_Laue_measured_fraction_max 0.999
_diffrn_reflns_limit_h_max 11
_diffrn_reflns_limit_h_min -11
_diffrn_reflns_limit_k_max 17
_diffrn_reflns_limit_k_min -17
_diffrn_reflns_limit_l_max 17
_diffrn_reflns_limit_l_min -17
_diffrn_reflns_number 28978
_diffrn_reflns_point_group_measured_fraction_full 0.999
_diffrn_reflns_point_group_measured_fraction_max 0.999
_diffrn_reflns_theta_full 25.027
_diffrn_reflns_theta_max 25.027
_diffrn_reflns_theta_min 1.586
_diffrn_source 'sealed tube'
_exptl_absorpt_coefficient_mu 0.187
_exptl_absorpt_correction_T_max 0.7456
_exptl_absorpt_correction_T_min 0.6236
_exptl_absorpt_correction_type multi-scan
_exptl_absorpt_process_details SADABS
_exptl_crystal_colour orange
_exptl_crystal_density_diffrn 1.223
_exptl_crystal_density_method 'not measured'
_exptl_crystal_description plate
_exptl_crystal_F_000 712
_exptl_crystal_size_max 0.900
_exptl_crystal_size_mid 0.400
_exptl_crystal_size_min 0.060
_refine_diff_density_max 1.263
_refine_diff_density_min -0.560
_refine_diff_density_rms 0.057
_refine_ls_extinction_method none
_refine_ls_goodness_of_fit_ref 1.007
_refine_ls_hydrogen_treatment constr
_refine_ls_matrix_type full
_refine_ls_number_parameters 450
_refine_ls_number_reflns 6362
_refine_ls_number_restraints 24
_refine_ls_restrained_S_all 1.025
_refine_ls_R_factor_all 0.1014
_refine_ls_R_factor_gt 0.0632
_refine_ls_shift/su_max 0.006
_refine_ls_shift/su_mean 0.000
_refine_ls_structure_factor_coef Fsqd
_refine_ls_weighting_details 'w=1/[\s^2^(Fo^2^)+(0.0501P)^2^+3.2728P] where P=(Fo^2^+2Fc^2^)/3'
_refine_ls_weighting_scheme calc
_refine_ls_wR_factor_gt 0.1397
_refine_ls_wR_factor_ref 0.1682
_reflns_Friedel_coverage 0.000
_reflns_number_gt 4274
_reflns_number_total 6362
_reflns_threshold_expression 'I > 2\s(I)'
_cod_data_source_file d1nj05084b2.cif
_cod_data_source_block 9_922a
_cod_depositor_comments 'Adding full bibliography for 7061128--7061129.cif.'
_cod_database_code 7061128
_shelx_shelxl_version_number 2014/7
_shelx_space_group_comment
;
The symmetry employed for this shelxl refinement is uniquely defined
by the following loop, which should always be used as a source of
symmetry information in preference to the above space-group names.
They are only intended as comments.
;
_shelx_estimated_absorpt_t_min 0.850
_shelx_estimated_absorpt_t_max 0.989

loop_
_space_group_symop_operation_xyz
'x, y, z'
'-x, -y, -z'

loop_
_atom_site_label
_atom_site_type_symbol
_atom_site_fract_x
_atom_site_fract_y
_atom_site_fract_z
_atom_site_U_iso_or_equiv
_atom_site_adp_type
_atom_site_occupancy
_atom_site_site_symmetry_order
_atom_site_calc_flag
_atom_site_refinement_flags_posn
_atom_site_refinement_flags_adp
_atom_site_refinement_flags_occupancy
_atom_site_disorder_assembly
_atom_site_disorder_group
S1 S 0.06124(9) 0.36779(8) 0.61529(8) 0.0472(3) Uani 1 1 d . . . . .
N1 N 0.1281(3) 0.2687(2) 0.4967(2) 0.0423(7) Uani 1 1 d . . . . .
N2 N 0.2477(3) 0.2881(2) 0.5125(2) 0.0382(6) Uani 1 1 d . . . . .
N5 N 0.7071(3) 0.1689(2) 0.3461(2) 0.0457(7) Uani 1 1 d . . . . .
N3 N -0.1019(3) 0.2983(3) 0.5338(2) 0.0510(8) Uani 1 1 d . . . . .
N4 N -0.1847(3) 0.3435(3) 0.5827(2) 0.0495(8) Uani 1 1 d . . . . .
C6 C -0.1793(4) 0.4367(3) 0.6843(3) 0.0551(10) Uani 1 1 d . . . . .
H6C H -0.2787 0.4493 0.6707 0.083 Uiso 1 1 calc R U . . .
H6B H -0.1405 0.5051 0.6601 0.083 Uiso 1 1 calc R U . . .
H6A H -0.1612 0.3916 0.7592 0.083 Uiso 1 1 calc R U . . .
C5 C -0.1146(3) 0.3823(3) 0.6280(3) 0.0425(8) Uani 1 1 d . . . . .
C2 C 0.0281(3) 0.3061(3) 0.5435(3) 0.0385(8) Uani 1 1 d . . . . .
C7 C 0.3559(3) 0.2567(3) 0.4678(2) 0.0361(7) Uani 1 1 d . . . . .
C12 C 0.4879(3) 0.2736(3) 0.4884(3) 0.0399(8) Uani 1 1 d . . . . .
H12 H 0.4973 0.3063 0.5301 0.048 Uiso 1 1 calc R U . . .
C11 C 0.6033(3) 0.2445(3) 0.4504(3) 0.0417(8) Uani 1 1 d . . . . .
H11 H 0.6909 0.2565 0.4669 0.050 Uiso 1 1 calc R U . . .
C10 C 0.5944(3) 0.1965(3) 0.3866(3) 0.0389(8) Uani 1 1 d . . . . .
C13 C 0.6953(4) 0.1243(3) 0.2755(3) 0.0460(9) Uani 1 1 d . . . . .
H13B H 0.7776 0.1386 0.2314 0.055 Uiso 1 1 calc R U . . .
H13A H 0.6140 0.1611 0.2290 0.055 Uiso 1 1 calc R U . . .
C14 C 0.6817(4) 0.0058(3) 0.3324(3) 0.0506(9) Uani 1 1 d . . . . .
H14B H 0.5983 -0.0089 0.3753 0.061 Uiso 1 1 calc R U . . .
H14A H 0.7622 -0.0314 0.3797 0.061 Uiso 1 1 calc R U . . .
C15 C 0.6724(4) -0.0374(3) 0.2563(3) 0.0577(10) Uani 1 1 d . . . . .
H15B H 0.6379 -0.1090 0.2938 0.069 Uiso 1 1 calc R U . . .
H15A H 0.6046 0.0099 0.2005 0.069 Uiso 1 1 calc R U . . .
C16 C 0.8073(5) -0.0458(3) 0.2073(3) 0.0679(12) Uani 1 1 d . . . . .
H16C H 0.8389 0.0256 0.1655 0.102 Uiso 1 1 calc R U . . .
H16B H 0.7950 -0.0772 0.1625 0.102 Uiso 1 1 calc R U . . .
H16A H 0.8758 -0.0911 0.2620 0.102 Uiso 1 1 calc R U . . .
C8 C 0.3457(3) 0.2086(3) 0.4051(3) 0.0403(8) Uani 1 1 d . . . . .
H8 H 0.2579 0.1958 0.3899 0.048 Uiso 1 1 calc R U . . .
C9 C 0.4600(3) 0.1803(3) 0.3659(3) 0.0417(8) Uani 1 1 d . . . . .
H9 H 0.4496 0.1487 0.3232 0.050 Uiso 1 1 calc R U . . .
C13' C 0.8482(4) 0.1782(3) 0.3702(3) 0.0500(9) Uani 1 1 d . . . . .
H13D H 0.9034 0.1097 0.3902 0.060 Uiso 1 1 calc R U . A 1
H13C H 0.8465 0.1899 0.4312 0.060 Uiso 1 1 calc R U . A 1
C14' C 0.9187(4) 0.2660(3) 0.2833(4) 0.0709(13) Uani 0.706(12) 1 d . . P B 1
H14D H 0.9131 0.2614 0.2185 0.085 Uiso 0.706(12) 1 calc R U P B 1
H14C H 1.0167 0.2619 0.3013 0.085 Uiso 0.706(12) 1 calc R U P B 1
C15' C 0.8381(6) 0.3747(6) 0.2689(6) 0.075(3) Uani 0.706(12) 1 d . . P B 1
H15D H 0.7418 0.3785 0.2475 0.090 Uiso 0.706(12) 1 calc R U P B 1
H15C H 0.8368 0.3739 0.3366 0.090 Uiso 0.706(12) 1 calc R U P B 1
C16' C 0.8979(7) 0.4656(5) 0.1948(6) 0.125(2) Uani 0.706(12) 1 d . . P B 1
H16F H 0.8451 0.5295 0.1890 0.188 Uiso 0.706(12) 1 calc R U P B 1
H16E H 0.9927 0.4631 0.2163 0.188 Uiso 0.706(12) 1 calc R U P B 1
H16D H 0.8976 0.4677 0.1272 0.188 Uiso 0.706(12) 1 calc R U P B 1
C14" C 0.9187(4) 0.2660(3) 0.2833(4) 0.0709(13) Uani 0.294(12) 1 d . . P B 2
H14F H 0.9875 0.2846 0.3184 0.085 Uiso 0.294(12) 1 calc R U P B 2
H14E H 0.9721 0.2309 0.2484 0.085 Uiso 0.294(12) 1 calc R U P B 2
C15" C 0.8621(12) 0.3693(9) 0.1975(11) 0.042(4) Uani 0.294(12) 1 d . . P B 2
H15F H 0.8912 0.3723 0.1312 0.050 Uiso 0.294(12) 1 calc R U P B 2
H15E H 0.7607 0.3703 0.1993 0.050 Uiso 0.294(12) 1 calc R U P B 2
C16" C 0.8979(7) 0.4656(5) 0.1948(6) 0.125(2) Uani 0.294(12) 1 d . . P B 2
H16M H 0.8534 0.5278 0.1341 0.188 Uiso 0.294(12) 1 calc R U P B 2
H16L H 0.8667 0.4661 0.2585 0.188 Uiso 0.294(12) 1 calc R U P B 2
H16K H 0.9978 0.4681 0.1900 0.188 Uiso 0.294(12) 1 calc R U P B 2
S1A S 0.22884(9) 0.39423(8) 0.10114(8) 0.0478(3) Uani 1 1 d . . . . .
N1A N 0.1948(3) 0.2663(2) 0.0123(2) 0.0431(7) Uani 1 1 d . . . . .
N2A N 0.0686(3) 0.2908(2) 0.0233(2) 0.0389(6) Uani 1 1 d . . . . .
N3A N 0.4150(3) 0.2952(2) 0.0466(2) 0.0477(8) Uani 1 1 d . . . . .
N4A N 0.4838(3) 0.3484(2) 0.0862(2) 0.0462(7) Uani 1 1 d . . . . .
N5A N -0.3365(3) 0.1297(3) -0.1055(3) 0.0724(11) Uani 1 1 d . U . . .
C2A C 0.2822(3) 0.3120(3) 0.0495(3) 0.0386(8) Uani 1 1 d . . . . .
C5A C 0.4006(3) 0.4019(3) 0.1175(3) 0.0396(8) Uani 1 1 d . . . . .
C6A C 0.4478(4) 0.4641(3) 0.1652(3) 0.0517(9) Uani 1 1 d . . . . .
H6F H 0.4303 0.4269 0.2401 0.078 Uiso 1 1 calc R U . . .
H6E H 0.3977 0.5352 0.1328 0.078 Uiso 1 1 calc R U . . .
H6D H 0.5465 0.4712 0.1540 0.078 Uiso 1 1 calc R U . . .
C7A C -0.0268(3) 0.2487(3) -0.0117(3) 0.0374(8) Uani 1 1 d . . . . .
C8A C -0.1650(3) 0.2715(3) 0.0014(2) 0.0372(8) Uani 1 1 d . . . . .
H8A H -0.1892 0.3147 0.0327 0.045 Uiso 1 1 calc R U . . .
C9A C -0.2671(3) 0.2333(3) -0.0295(2) 0.0362(7) Uani 1 1 d . . . . .
H9A H -0.3605 0.2508 -0.0196 0.043 Uiso 1 1 calc R U . . .
C10A C -0.2357(4) 0.1688(3) -0.0755(3) 0.0522(10) Uani 1 1 d . . . . .
C11A C -0.0945(4) 0.1464(4) -0.0888(4) 0.0713(14) Uani 1 1 d . . . . .
H11A H -0.0694 0.1027 -0.1195 0.086 Uiso 1 1 calc R U . . .
C12A C 0.0063(4) 0.1857(3) -0.0588(3) 0.0579(11) Uani 1 1 d . . . . .
H12A H 0.0998 0.1702 -0.0700 0.069 Uiso 1 1 calc R U . . .
C17 C -0.2981(6) 0.0314(5) -0.1248(5) 0.1040(19) Uani 1 1 d . U . . .
H17B H -0.2146 -0.0112 -0.0841 0.125 Uiso 1 1 calc R U . . .
H17A H -0.3744 -0.0153 -0.1038 0.125 Uiso 1 1 calc R U . . .
C17" C -0.4790(4) 0.1686(3) -0.1116(3) 0.0493(9) Uani 0.518(13) 1 d . . P C 1
H17D H -0.5055 0.1798 -0.0520 0.059 Uiso 0.518(13) 1 calc R U P C 1
H17C H -0.5410 0.1207 -0.1168 0.059 Uiso 0.518(13) 1 calc R U P C 1
C17' C -0.4790(4) 0.1686(3) -0.1116(3) 0.0493(9) Uani 0.482(13) 1 d . . P C 2
H17F H -0.5054 0.1461 -0.0388 0.059 Uiso 0.482(13) 1 calc R U P C 2
H17E H -0.5292 0.1257 -0.1332 0.059 Uiso 0.482(13) 1 calc R U P C 2
C18 C -0.2752(7) 0.0736(5) -0.2299(5) 0.1092(19) Uani 1 1 d . U . . .
H18B H -0.1989 0.1203 -0.2509 0.131 Uiso 1 1 calc R U . . .
H18A H -0.3588 0.1162 -0.2706 0.131 Uiso 1 1 calc R U . . .
C18" C -0.4758(10) 0.2750(6) -0.2142(6) 0.044(3) Uani 0.518(13) 1 d . . P C 1
H18D H -0.4187 0.3227 -0.2043 0.053 Uiso 0.518(13) 1 calc R U P C 1
H18C H -0.4338 0.2614 -0.2691 0.053 Uiso 0.518(13) 1 calc R U P C 1
C18' C -0.5478(11) 0.2875(7) -0.1778(8) 0.048(3) Uani 0.482(13) 1 d . . P C 2
H18F H -0.6432 0.2911 -0.1544 0.058 Uiso 0.482(13) 1 calc R U P C 2
H18E H -0.4964 0.3357 -0.1642 0.058 Uiso 0.482(13) 1 calc R U P C 2
C19 C -0.2359(8) -0.0273(4) -0.2492(4) 0.1036(18) Uani 1 1 d . U . . .
H19B H -0.1754 -0.0813 -0.1912 0.124 Uiso 1 1 calc R U . . .
H19A H -0.3211 -0.0602 -0.2478 0.124 Uiso 1 1 calc R U . . .
C19" C -0.6197(11) 0.3285(7) -0.2479(9) 0.056(3) Uani 0.518(13) 1 d . . P C 1
H19D H -0.6644 0.3384 -0.1916 0.068 Uiso 0.518(13) 1 calc R U P C 1
H19C H -0.6755 0.2837 -0.2633 0.068 Uiso 0.518(13) 1 calc R U P C 1
C19' C -0.5501(12) 0.3255(7) -0.2916(8) 0.052(3) Uani 0.482(13) 1 d . . P C 2
H19F H -0.4556 0.3190 -0.3153 0.062 Uiso 0.482(13) 1 calc R U P C 2
H19E H -0.6069 0.2811 -0.3068 0.062 Uiso 0.482(13) 1 calc R U P C 2
C20 C -0.1716(8) -0.0016(5) -0.3410(7) 0.140(3) Uani 1 1 d . U . . .
H20C H -0.2362 0.0424 -0.3992 0.211 Uiso 1 1 calc R U . . .
H20B H -0.1395 -0.0671 -0.3430 0.211 Uiso 1 1 calc R U . . .
H20A H -0.0929 0.0384 -0.3469 0.211 Uiso 1 1 calc R U . . .
C20" C -0.6088(5) 0.4406(3) -0.3489(3) 0.0639(11) Uani 0.518(13) 1 d . . P C 1
H20F H -0.5491 0.4828 -0.3339 0.096 Uiso 0.518(13) 1 calc R U P C 1
H20E H -0.7005 0.4788 -0.3698 0.096 Uiso 0.518(13) 1 calc R U P C 1
H20D H -0.5699 0.4297 -0.4055 0.096 Uiso 0.518(13) 1 calc R U P C 1
C20' C -0.6088(5) 0.4406(3) -0.3489(3) 0.0639(11) Uani 0.482(13) 1 d . . P C 2
H20M H -0.5447 0.4858 -0.3426 0.096 Uiso 0.482(13) 1 calc R U P C 2
H20L H -0.6970 0.4483 -0.3187 0.096 Uiso 0.482(13) 1 calc R U P C 2
H20K H -0.6227 0.4626 -0.4226 0.096 Uiso 0.482(13) 1 calc R U P C 2

loop_
_atom_site_aniso_label
_atom_site_aniso_U_11
_atom_site_aniso_U_22
_atom_site_aniso_U_33
_atom_site_aniso_U_23
_atom_site_aniso_U_13
_atom_site_aniso_U_12
S1 0.0353(5) 0.0585(6) 0.0557(6) -0.0331(5) 0.0022(4) -0.0105(4)
N1 0.0337(15) 0.0476(17) 0.0463(17) -0.0228(15) 0.0024(12) -0.0081(13)
N2 0.0357(15) 0.0376(16) 0.0389(16) -0.0163(13) 0.0007(12) -0.0061(12)
N5 0.0417(16) 0.0553(19) 0.0562(19) -0.0398(16) 0.0076(14) -0.0052(14)
N3 0.0347(16) 0.070(2) 0.059(2) -0.0377(18) 0.0074(14) -0.0153(15)
N4 0.0351(16) 0.061(2) 0.0548(19) -0.0295(17) 0.0072(14) -0.0125(14)
C6 0.054(2) 0.054(2) 0.060(3) -0.029(2) 0.0152(19) -0.0110(19)
C5 0.0369(18) 0.041(2) 0.044(2) -0.0151(17) 0.0071(15) -0.0082(15)
C2 0.0348(18) 0.0416(19) 0.0377(19) -0.0174(16) 0.0033(14) -0.0098(15)
C7 0.0350(17) 0.0354(18) 0.0370(18) -0.0168(15) 0.0017(14) -0.0036(14)
C12 0.0401(19) 0.047(2) 0.045(2) -0.0316(17) 0.0001(15) -0.0061(15)
C11 0.0356(18) 0.053(2) 0.049(2) -0.0338(18) 0.0013(15) -0.0054(16)
C10 0.0413(19) 0.0380(19) 0.0403(19) -0.0215(16) 0.0016(15) -0.0026(15)
C13 0.055(2) 0.044(2) 0.044(2) -0.0263(18) 0.0095(17) -0.0057(17)
C14 0.060(2) 0.044(2) 0.046(2) -0.0214(18) 0.0095(18) -0.0045(18)
C15 0.074(3) 0.047(2) 0.065(3) -0.036(2) 0.004(2) -0.009(2)
C16 0.090(3) 0.056(3) 0.063(3) -0.037(2) 0.013(2) 0.006(2)
C8 0.0378(18) 0.044(2) 0.0418(19) -0.0219(17) 0.0005(15) -0.0107(15)
C9 0.046(2) 0.045(2) 0.044(2) -0.0283(17) 0.0023(16) -0.0088(16)
C13' 0.040(2) 0.062(2) 0.058(2) -0.038(2) 0.0032(17) 0.0000(18)
C14' 0.045(2) 0.065(3) 0.089(3) -0.025(3) -0.011(2) -0.007(2)
C15' 0.046(3) 0.094(6) 0.058(5) -0.019(4) 0.011(3) 0.008(3)
C16' 0.118(5) 0.081(4) 0.176(7) -0.062(5) -0.025(5) 0.003(4)
C14" 0.045(2) 0.065(3) 0.089(3) -0.025(3) -0.011(2) -0.007(2)
C15" 0.042(7) 0.041(7) 0.039(9) -0.017(6) 0.001(6) -0.003(5)
C16" 0.118(5) 0.081(4) 0.176(7) -0.062(5) -0.025(5) 0.003(4)
S1A 0.0337(5) 0.0595(6) 0.0613(6) -0.0386(5) 0.0031(4) -0.0017(4)
N1A 0.0331(16) 0.0462(17) 0.0550(19) -0.0283(15) 0.0069(13) -0.0071(13)
N2A 0.0302(15) 0.0436(16) 0.0415(16) -0.0195(14) 0.0040(12) -0.0057(12)
N3A 0.0331(16) 0.0544(19) 0.067(2) -0.0382(17) 0.0051(14) -0.0044(14)
N4A 0.0340(15) 0.0499(18) 0.0572(19) -0.0278(16) 0.0016(13) -0.0064(13)
N5A 0.0474(19) 0.097(3) 0.124(3) -0.092(3) 0.0197(19) -0.0240(18)
C2A 0.0329(18) 0.0409(19) 0.044(2) -0.0223(17) 0.0071(14) -0.0053(15)
C5A 0.0361(18) 0.0376(19) 0.0391(19) -0.0140(16) 0.0000(14) -0.0032(15)
C6A 0.051(2) 0.051(2) 0.056(2) -0.028(2) -0.0075(18) -0.0056(18)
C7A 0.0353(18) 0.0367(19) 0.0415(19) -0.0199(16) 0.0045(14) -0.0051(14)
C8A 0.0396(18) 0.0375(18) 0.0358(18) -0.0190(15) 0.0054(14) -0.0035(15)
C9A 0.0338(17) 0.0383(18) 0.0378(18) -0.0194(16) 0.0045(14) -0.0043(14)
C10A 0.041(2) 0.063(3) 0.073(3) -0.048(2) 0.0139(18) -0.0148(18)
C11A 0.045(2) 0.095(3) 0.125(4) -0.092(3) 0.022(2) -0.017(2)
C12A 0.037(2) 0.069(3) 0.093(3) -0.058(3) 0.015(2) -0.0094(18)
C17 0.075(3) 0.096(4) 0.108(4) -0.020(3) 0.009(3) -0.031(3)
C17" 0.048(2) 0.049(2) 0.056(2) -0.0267(19) -0.0012(17) -0.0154(17)
C17' 0.048(2) 0.049(2) 0.056(2) -0.0267(19) -0.0012(17) -0.0154(17)
C18 0.117(4) 0.123(4) 0.080(3) -0.037(3) 0.008(3) -0.054(3)
C18" 0.035(5) 0.055(5) 0.046(5) -0.028(4) 0.002(4) -0.007(4)
C18' 0.039(5) 0.061(5) 0.054(6) -0.035(5) 0.008(5) -0.007(4)
C19 0.181(5) 0.058(3) 0.087(4) -0.047(3) 0.029(4) -0.018(3)
C19" 0.038(6) 0.060(5) 0.069(7) -0.029(5) -0.008(5) -0.002(4)
C19' 0.049(6) 0.064(6) 0.059(7) -0.042(5) 0.002(5) -0.015(5)
C20 0.145(6) 0.082(4) 0.205(8) -0.082(5) 0.085(5) -0.020(4)
C20" 0.070(3) 0.055(3) 0.068(3) -0.029(2) -0.019(2) -0.005(2)
C20' 0.070(3) 0.055(3) 0.068(3) -0.029(2) -0.019(2) -0.005(2)

loop_
_atom_type_symbol
_atom_type_description
_atom_type_scat_dispersion_real
_atom_type_scat_dispersion_imag
_atom_type_scat_source
C C 0.0033 0.0016 'International Tables Vol C Tables 4.2.6.8 and 6.1.1.4'
H H 0.0000 0.0000 'International Tables Vol C Tables 4.2.6.8 and 6.1.1.4'
N N 0.0061 0.0033 'International Tables Vol C Tables 4.2.6.8 and 6.1.1.4'
S S 0.1246 0.1234 'International Tables Vol C Tables 4.2.6.8 and 6.1.1.4'

loop_
_geom_angle_atom_site_label_1
_geom_angle_atom_site_label_2
_geom_angle_atom_site_label_3
_geom_angle
_geom_angle_site_symmetry_1
_geom_angle_site_symmetry_3
_geom_angle_publ_flag
C5 S1 C2 86.71(17) . . ?
N2 N1 C2 110.6(3) . . ?
N1 N2 C7 116.0(3) . . ?
C10 N5 C13' 123.5(3) . . ?
C10 N5 C13 121.4(3) . . ?
C13' N5 C13 115.1(3) . . ?
C2 N3 N4 112.0(3) . . ?
C5 N4 N3 112.7(3) . . ?
C5 C6 H6C 109.5 . . ?
C5 C6 H6B 109.5 . . ?
H6C C6 H6B 109.5 . . ?
C5 C6 H6A 109.5 . . ?
H6C C6 H6A 109.5 . . ?
H6B C6 H6A 109.5 . . ?
N4 C5 C6 123.2(3) . . ?
N4 C5 S1 114.3(3) . . ?
C6 C5 S1 122.5(3) . . ?
N3 C2 N1 120.9(3) . . ?
N3 C2 S1 114.3(3) . . ?
N1 C2 S1 124.7(2) . . ?
N2 C7 C12 116.4(3) . . ?
N2 C7 C8 126.2(3) . . ?
C12 C7 C8 117.4(3) . . ?
C11 C12 C7 122.2(3) . . ?
C11 C12 H12 118.9 . . ?
C7 C12 H12 118.9 . . ?
C12 C11 C10 121.0(3) . . ?
C12 C11 H11 119.5 . . ?
C10 C11 H11 119.5 . . ?
N5 C10 C11 122.2(3) . . ?
N5 C10 C9 121.6(3) . . ?
C11 C10 C9 116.2(3) . . ?
N5 C13 C14 113.0(3) . . ?
N5 C13 H13B 109.0 . . ?
C14 C13 H13B 109.0 . . ?
N5 C13 H13A 109.0 . . ?
C14 C13 H13A 109.0 . . ?
H13B C13 H13A 107.8 . . ?
C13 C14 C15 111.3(3) . . ?
C13 C14 H14B 109.4 . . ?
C15 C14 H14B 109.4 . . ?
C13 C14 H14A 109.4 . . ?
C15 C14 H14A 109.4 . . ?
H14B C14 H14A 108.0 . . ?
C16 C15 C14 113.8(3) . . ?
C16 C15 H15B 108.8 . . ?
C14 C15 H15B 108.8 . . ?
C16 C15 H15A 108.8 . . ?
C14 C15 H15A 108.8 . . ?
H15B C15 H15A 107.7 . . ?
C15 C16 H16C 109.5 . . ?
C15 C16 H16B 109.5 . . ?
H16C C16 H16B 109.5 . . ?
C15 C16 H16A 109.5 . . ?
H16C C16 H16A 109.5 . . ?
H16B C16 H16A 109.5 . . ?
C9 C8 C7 120.9(3) . . ?
C9 C8 H8 119.5 . . ?
C7 C8 H8 119.5 . . ?
C8 C9 C10 122.2(3) . . ?
C8 C9 H9 118.9 . . ?
C10 C9 H9 118.9 . . ?
N5 C13' C14" 114.9(3) . . ?
N5 C13' C14' 114.9(3) . . ?
N5 C13' H13D 108.5 . . ?
C14' C13' H13D 108.5 . . ?
N5 C13' H13C 108.5 . . ?
C14' C13' H13C 108.5 . . ?
H13D C13' H13C 107.5 . . ?
C13' C14' C15' 105.3(4) . . ?
C13' C14' H14D 110.7 . . ?
C15' C14' H14D 110.7 . . ?
C13' C14' H14C 110.7 . . ?
C15' C14' H14C 110.7 . . ?
H14D C14' H14C 108.8 . . ?
C16' C15' C14' 112.7(6) . . ?
C16' C15' H15D 109.1 . . ?
C14' C15' H15D 109.1 . . ?
C16' C15' H15C 109.1 . . ?
C14' C15' H15C 109.1 . . ?
H15D C15' H15C 107.8 . . ?
C15' C16' H16F 109.5 . . ?
C15' C16' H16E 109.5 . . ?
H16F C16' H16E 109.5 . . ?
C15' C16' H16D 109.5 . . ?
H16F C16' H16D 109.5 . . ?
H16E C16' H16D 109.5 . . ?
C15" C14" C13' 130.6(6) . . ?
C15" C14" H14F 104.6 . . ?
C13' C14" H14F 104.6 . . ?
C15" C14" H14E 104.6 . . ?
C13' C14" H14E 104.6 . . ?
H14F C14" H14E 105.7 . . ?
C16" C15" C14" 118.2(9) . . ?
C16" C15" H15F 107.8 . . ?
C14" C15" H15F 107.8 . . ?
C16" C15" H15E 107.8 . . ?
C14" C15" H15E 107.8 . . ?
H15F C15" H15E 107.1 . . ?
C15" C16" H16M 109.5 . . ?
C15" C16" H16L 109.5 . . ?
H16M C16" H16L 109.5 . . ?
C15" C16" H16K 109.5 . . ?
H16M C16" H16K 109.5 . . ?
H16L C16" H16K 109.5 . . ?
C5A S1A C2A 86.73(16) . . ?
N2A N1A C2A 111.3(3) . . ?
N1A N2A C7A 115.6(3) . . ?
C2A N3A N4A 111.9(3) . . ?
C5A N4A N3A 112.5(3) . . ?
C10A N5A C17' 122.1(3) . . ?
C10A N5A C17" 122.1(3) . . ?
C10A N5A C17 119.1(4) . . ?
C17' N5A C17 118.6(3) . . ?
C17" N5A C17 118.6(3) . . ?
N3A C2A N1A 120.7(3) . . ?
N3A C2A S1A 114.3(3) . . ?
N1A C2A S1A 125.0(2) . . ?
N4A C5A C6A 123.3(3) . . ?
N4A C5A S1A 114.5(3) . . ?
C6A C5A S1A 122.2(3) . . ?
C5A C6A H6F 109.5 . . ?
C5A C6A H6E 109.5 . . ?
H6F C6A H6E 109.5 . . ?
C5A C6A H6D 109.5 . . ?
H6F C6A H6D 109.5 . . ?
H6E C6A H6D 109.5 . . ?
C8A C7A N2A 117.2(3) . . ?
C8A C7A C12A 118.0(3) . . ?
N2A C7A C12A 124.8(3) . . ?
C9A C8A C7A 121.9(3) . . ?
C9A C8A H8A 119.0 . . ?
C7A C8A H8A 119.0 . . ?
C8A C9A C10A 120.8(3) . . ?
C8A C9A H9A 119.6 . . ?
C10A C9A H9A 119.6 . . ?
N5A C10A C9A 121.2(3) . . ?
N5A C10A C11A 122.0(3) . . ?
C9A C10A C11A 116.8(3) . . ?
C12A C11A C10A 121.9(4) . . ?
C12A C11A H11A 119.1 . . ?
C10A C11A H11A 119.1 . . ?
C11A C12A C7A 120.6(3) . . ?
C11A C12A H12A 119.7 . . ?
C7A C12A H12A 119.7 . . ?
C18 C17 N5A 106.4(5) . . ?
C18 C17 H17B 110.4 . . ?
N5A C17 H17B 110.4 . . ?
C18 C17 H17A 110.4 . . ?
N5A C17 H17A 110.4 . . ?
H17B C17 H17A 108.6 . . ?
N5A C17" C18" 98.7(5) . . ?
N5A C17" H17D 112.0 . . ?
C18" C17" H17D 112.0 . . ?
N5A C17" H17C 112.0 . . ?
C18" C17" H17C 112.0 . . ?
H17D C17" H17C 109.7 . . ?
N5A C17' C18' 128.6(5) . . ?
N5A C17' H17F 105.2 . . ?
C18' C17' H17F 105.1 . . ?
N5A C17' H17E 105.2 . . ?
C18' C17' H17E 105.2 . . ?
H17F C17' H17E 105.9 . . ?
C17 C18 C19 106.2(5) . . ?
C17 C18 H18B 110.5 . . ?
C19 C18 H18B 110.5 . . ?
C17 C18 H18A 110.5 . . ?
C19 C18 H18A 110.5 . . ?
H18B C18 H18A 108.7 . . ?
C19" C18" C17" 110.4(8) . . ?
C19" C18" H18D 109.6 . . ?
C17" C18" H18D 109.6 . . ?
C19" C18" H18C 109.6 . . ?
C17" C18" H18C 109.6 . . ?
H18D C18" H18C 108.1 . . ?
C19' C18' C17' 112.9(9) . . ?
C19' C18' H18F 109.0 . . ?
C17' C18' H18F 109.0 . . ?
C19' C18' H18E 109.0 . . ?
C17' C18' H18E 109.0 . . ?
H18F C18' H18E 107.8 . . ?
C20 C19 C18 114.0(5) . . ?
C20 C19 H19B 108.8 . . ?
C18 C19 H19B 108.8 . . ?
C20 C19 H19A 108.8 . . ?
C18 C19 H19A 108.8 . . ?
H19B C19 H19A 107.6 . . ?
C18" C19" C20" 108.0(8) . . ?
C18" C19" H19D 110.1 . . ?
C20" C19" H19D 110.1 . . ?
C18" C19" H19C 110.1 . . ?
C20" C19" H19C 110.1 . . ?
H19D C19" H19C 108.4 . . ?
C20' C19' C18' 109.5(9) . . ?
C20' C19' H19F 109.8 . . ?
C18' C19' H19F 109.8 . . ?
C20' C19' H19E 109.8 . . ?
C18' C19' H19E 109.8 . . ?
H19F C19' H19E 108.2 . . ?
C19 C20 H20C 109.5 . . ?
C19 C20 H20B 109.5 . . ?
H20C C20 H20B 109.5 . . ?
C19 C20 H20A 109.5 . . ?
H20C C20 H20A 109.5 . . ?
H20B C20 H20A 109.5 . . ?
C19" C20" H20F 109.5 . . ?
C19" C20" H20E 109.5 . . ?
H20F C20" H20E 109.5 . . ?
C19" C20" H20D 109.5 . . ?
H20F C20" H20D 109.5 . . ?
H20E C20" H20D 109.5 . . ?
C19' C20' H20M 109.5 . . ?
C19' C20' H20L 109.5 . . ?
H20M C20' H20L 109.5 . . ?
C19' C20' H20K 109.5 . . ?
H20M C20' H20K 109.5 . . ?
H20L C20' H20K 109.5 . . ?

loop_
_geom_bond_atom_site_label_1
_geom_bond_atom_site_label_2
_geom_bond_distance
_geom_bond_site_symmetry_2
_geom_bond_publ_flag
S1 C5 1.727(3) . ?
S1 C2 1.732(3) . ?
N1 N2 1.279(4) . ?
N1 C2 1.395(4) . ?
N2 C7 1.385(4) . ?
N5 C10 1.355(4) . ?
N5 C13' 1.467(4) . ?
N5 C13 1.476(4) . ?
N3 C2 1.303(4) . ?
N3 N4 1.386(4) . ?
N4 C5 1.298(4) . ?
C6 C5 1.487(5) . ?
C6 H6C 0.9800 . ?
C6 H6B 0.9800 . ?
C6 H6A 0.9800 . ?
C7 C12 1.403(4) . ?
C7 C8 1.407(4) . ?
C12 C11 1.365(5) . ?
C12 H12 0.9500 . ?
C11 C10 1.420(4) . ?
C11 H11 0.9500 . ?
C10 C9 1.422(5) . ?
C13 C14 1.508(5) . ?
C13 H13B 0.9900 . ?
C13 H13A 0.9900 . ?
C14 C15 1.531(5) . ?
C14 H14B 0.9900 . ?
C14 H14A 0.9900 . ?
C15 C16 1.508(6) . ?
C15 H15B 0.9900 . ?
C15 H15A 0.9900 . ?
C16 H16C 0.9800 . ?
C16 H16B 0.9800 . ?
C16 H16A 0.9800 . ?
C8 C9 1.362(5) . ?
C8 H8 0.9500 . ?
C9 H9 0.9500 . ?
C13' C14" 1.497(6) . ?
C13' C14' 1.497(6) . ?
C13' H13D 0.9900 . ?
C13' H13C 0.9900 . ?
C14' C15' 1.606(8) . ?
C14' H14D 0.9900 . ?
C14' H14C 0.9900 . ?
C15' C16' 1.398(9) . ?
C15' H15D 0.9900 . ?
C15' H15C 0.9900 . ?
C16' H16F 0.9800 . ?
C16' H16E 0.9800 . ?
C16' H16D 0.9800 . ?
C14" C15" 1.473(12) . ?
C14" H14F 0.9900 . ?
C14" H14E 0.9900 . ?
C15" C16" 1.443(13) . ?
C15" H15F 0.9900 . ?
C15" H15E 0.9900 . ?
C16" H16M 0.9800 . ?
C16" H16L 0.9800 . ?
C16" H16K 0.9800 . ?
S1A C5A 1.723(3) . ?
S1A C2A 1.730(3) . ?
N1A N2A 1.279(4) . ?
N1A C2A 1.394(4) . ?
N2A C7A 1.393(4) . ?
N3A C2A 1.302(4) . ?
N3A N4A 1.389(4) . ?
N4A C5A 1.295(4) . ?
N5A C10A 1.361(5) . ?
N5A C17' 1.441(5) . ?
N5A C17" 1.441(5) . ?
N5A C17 1.586(7) . ?
C5A C6A 1.489(5) . ?
C6A H6F 0.9800 . ?
C6A H6E 0.9800 . ?
C6A H6D 0.9800 . ?
C7A C8A 1.390(4) . ?
C7A C12A 1.399(5) . ?
C8A C9A 1.370(4) . ?
C8A H8A 0.9500 . ?
C9A C10A 1.402(5) . ?
C9A H9A 0.9500 . ?
C10A C11A 1.418(5) . ?
C11A C12A 1.363(5) . ?
C11A H11A 0.9500 . ?
C12A H12A 0.9500 . ?
C17 C18 1.377(7) . ?
C17 H17B 0.9900 . ?
C17 H17A 0.9900 . ?
C17" C18" 1.541(8) . ?
C17" H17D 0.9900 . ?
C17" H17C 0.9900 . ?
C17' C18' 1.591(10) . ?
C17' H17F 0.9900 . ?
C17' H17E 0.9900 . ?
C18 C19 1.624(8) . ?
C18 H18B 0.9900 . ?
C18 H18A 0.9900 . ?
C18" C19" 1.512(15) . ?
C18" H18D 0.9900 . ?
C18" H18C 0.9900 . ?
C18' C19' 1.487(17) . ?
C18' H18F 0.9900 . ?
C18' H18E 0.9900 . ?
C19 C20 1.365(8) . ?
C19 H19B 0.9900 . ?
C19 H19A 0.9900 . ?
C19" C20" 1.585(10) . ?
C19" H19D 0.9900 . ?
C19" H19C 0.9900 . ?
C19' C20' 1.510(10) . ?
C19' H19F 0.9900 . ?
C19' H19E 0.9900 . ?
C20 H20C 0.9800 . ?
C20 H20B 0.9800 . ?
C20 H20A 0.9800 . ?
C20" H20F 0.9800 . ?
C20" H20E 0.9800 . ?
C20" H20D 0.9800 . ?
C20' H20M 0.9800 . ?
C20' H20L 0.9800 . ?
C20' H20K 0.9800 . ?

loop_
_geom_torsion_atom_site_label_1
_geom_torsion_atom_site_label_2
_geom_torsion_atom_site_label_3
_geom_torsion_atom_site_label_4
_geom_torsion
_geom_torsion_site_symmetry_1
_geom_torsion_site_symmetry_2
_geom_torsion_site_symmetry_3
_geom_torsion_site_symmetry_4
_geom_torsion_publ_flag
C2 N1 N2 C7 -178.7(3) . . . . ?
C2 N3 N4 C5 -0.6(4) . . . . ?
N3 N4 C5 C6 178.9(3) . . . . ?
N3 N4 C5 S1 0.1(4) . . . . ?
C2 S1 C5 N4 0.3(3) . . . . ?
C2 S1 C5 C6 -178.5(3) . . . . ?
N4 N3 C2 N1 -177.7(3) . . . . ?
N4 N3 C2 S1 0.9(4) . . . . ?
N2 N1 C2 N3 177.4(3) . . . . ?
N2 N1 C2 S1 -1.1(4) . . . . ?
C5 S1 C2 N3 -0.7(3) . . . . ?
C5 S1 C2 N1 177.9(3) . . . . ?
N1 N2 C7 C12 -177.4(3) . . . . ?
N1 N2 C7 C8 1.8(5) . . . . ?
N2 C7 C12 C11 178.8(3) . . . . ?
C8 C7 C12 C11 -0.4(5) . . . . ?
C7 C12 C11 C10 0.8(5) . . . . ?
C13' N5 C10 C11 4.7(5) . . . . ?
C13 N5 C10 C11 -176.7(3) . . . . ?
C13' N5 C10 C9 -176.3(3) . . . . ?
C13 N5 C10 C9 2.2(5) . . . . ?
C12 C11 C10 N5 178.6(3) . . . . ?
C12 C11 C10 C9 -0.4(5) . . . . ?
C10 N5 C13 C14 -83.2(4) . . . . ?
C13' N5 C13 C14 95.4(4) . . . . ?
N5 C13 C14 C15 -179.0(3) . . . . ?
C13 C14 C15 C16 74.2(4) . . . . ?
N2 C7 C8 C9 -179.5(3) . . . . ?
C12 C7 C8 C9 -0.3(5) . . . . ?
C7 C8 C9 C10 0.6(5) . . . . ?
N5 C10 C9 C8 -179.3(3) . . . . ?
C11 C10 C9 C8 -0.3(5) . . . . ?
C10 N5 C13' C14" -108.1(4) . . . . ?
C13 N5 C13' C14" 73.3(4) . . . . ?
C10 N5 C13' C14' -108.1(4) . . . . ?
C13 N5 C13' C14' 73.3(4) . . . . ?
N5 C13' C14' C15' 67.7(5) . . . . ?
C13' C14' C15' C16' 175.7(6) . . . . ?
N5 C13' C14" C15" 29.1(9) . . . . ?
C13' C14" C15" C16" 114.8(10) . . . . ?
C2A N1A N2A C7A 180.0(3) . . . . ?
C2A N3A N4A C5A 0.4(4) . . . . ?
N4A N3A C2A N1A 179.4(3) . . . . ?
N4A N3A C2A S1A -0.1(4) . . . . ?
N2A N1A C2A N3A 179.1(3) . . . . ?
N2A N1A C2A S1A -1.5(4) . . . . ?
C5A S1A C2A N3A -0.1(3) . . . . ?
C5A S1A C2A N1A -179.6(3) . . . . ?
N3A N4A C5A C6A 178.7(3) . . . . ?
N3A N4A C5A S1A -0.5(4) . . . . ?
C2A S1A C5A N4A 0.4(3) . . . . ?
C2A S1A C5A C6A -178.8(3) . . . . ?
N1A N2A C7A C8A 178.4(3) . . . . ?
N1A N2A C7A C12A -1.7(5) . . . . ?
N2A C7A C8A C9A -179.5(3) . . . . ?
C12A C7A C8A C9A 0.6(5) . . . . ?
C7A C8A C9A C10A 0.3(5) . . . . ?
C17' N5A C10A C9A 12.8(7) . . . . ?
C17" N5A C10A C9A 12.8(7) . . . . ?
C17 N5A C10A C9A -161.7(4) . . . . ?
C17' N5A C10A C11A -167.3(4) . . . . ?
C17" N5A C10A C11A -167.3(4) . . . . ?
C17 N5A C10A C11A 18.1(7) . . . . ?
C8A C9A C10A N5A 179.4(4) . . . . ?
C8A C9A C10A C11A -0.5(6) . . . . ?
N5A C10A C11A C12A 179.9(5) . . . . ?
C9A C10A C11A C12A -0.2(7) . . . . ?
C10A C11A C12A C7A 1.1(7) . . . . ?
C8A C7A C12A C11A -1.3(6) . . . . ?
N2A C7A C12A C11A 178.8(4) . . . . ?
C10A N5A C17 C18 -94.7(6) . . . . ?
C17' N5A C17 C18 90.6(5) . . . . ?
C17" N5A C17 C18 90.6(5) . . . . ?
C10A N5A C17" C18" 76.5(5) . . . . ?
C17 N5A C17" C18" -109.0(5) . . . . ?
C10A N5A C17' C18' 57.3(7) . . . . ?
C17 N5A C17' C18' -128.2(6) . . . . ?
N5A C17 C18 C19 180.0(4) . . . . ?
N5A C17" C18" C19" 173.0(7) . . . . ?
N5A C17' C18' C19' 70.5(9) . . . . ?
C17 C18 C19 C20 -161.8(7) . . . . ?
C17" C18" C19" C20" 176.1(5) . . . . ?
C17' C18' C19' C20' -176.6(5) . . . . ?
